data_7204665
loop_
_publ_author_name
'Vishweshwar, Peddy'
'Nangia, Ashwini'
'Lynch, Vincent M.'

_publ_section_title
;
 Supramolecular synthons in phenol?isonicotinamide adducts
;
_journal_issue 31
_journal_name_full CrystEngComm
_journal_page_first 164
_journal_paper_doi 10.1039/b304078j
_journal_volume 5
_journal_year 2003
_chemical_formula_moiety 'C6 H6 N2 O, 0.5(C6 H6 O2)'
_chemical_formula_sum 'C9 H9 N2 O2'
_chemical_formula_weight 177.18
_chemical_melting_point 428
_chemical_name_common '1:2 molecular complex of hydroquinone and isonicotinamide'
_chemical_name_systematic
; 
1:2 molecular complex of hydroquinone and isonicotinamide
;
_space_group_IT_number 14
_symmetry_cell_setting monoclinic
_symmetry_space_group_name_Hall '-P 2ybc'
_symmetry_space_group_name_H-M 'P 1 21/c 1'
_atom_sites_solution_hydrogens geom
_atom_sites_solution_primary direct
_atom_sites_solution_secondary difmap
_audit_creation_method SHELXL-97
_cell_angle_alpha 90.00
_cell_angle_beta 111.9340(10)
_cell_angle_gamma 90.00
_cell_formula_units_Z 4
_cell_length_a 14.2811(4)
_cell_length_b 5.4136(2)
_cell_length_c 11.9110(3)
_cell_measurement_reflns_used 1933
_cell_measurement_temperature 153(2)
_cell_measurement_theta_max 27.47
_cell_measurement_theta_min 3.08
_cell_volume 854.21(5)
_computing_cell_refinement 'DENZO-SMN (Z. Otwinowski and W. Minor, 1997)'
_computing_data_collection 'Collect data collection software, Nonius 1998'
_computing_data_reduction 'SCALEPACK (Z. Otwinowski and W. Minor, 1997)'
_computing_molecular_graphics 'PLUTON (Spek, 1992)'
_computing_publication_material 'SHELXL-97 (Sheldrick, 1997)'
_computing_structure_refinement 'SHELXL-97 (Sheldrick, 1997)'
_computing_structure_solution 'SHELXS-97 (Sheldrick, 1990)'
_diffrn_ambient_temperature 153(2)
_diffrn_measured_fraction_theta_full 0.993
_diffrn_measured_fraction_theta_max 0.993
_diffrn_measurement_device_type 'Nonius Kappa CCD'
_diffrn_measurement_method '\w scans'
_diffrn_radiation_monochromator graphite
_diffrn_radiation_source 'normal focus for the X-ray tube'
_diffrn_radiation_type MoK\a
_diffrn_radiation_wavelength 0.71073
_diffrn_reflns_av_R_equivalents 0.0318
_diffrn_reflns_av_sigmaI/netI 0.0599
_diffrn_reflns_limit_h_max 18
_diffrn_reflns_limit_h_min -18
_diffrn_reflns_limit_k_max 7
_diffrn_reflns_limit_k_min -6
_diffrn_reflns_limit_l_max 15
_diffrn_reflns_limit_l_min -15
_diffrn_reflns_number 3354
_diffrn_reflns_theta_full 27.47
_diffrn_reflns_theta_max 27.47
_diffrn_reflns_theta_min 3.08
_diffrn_standards_decay_% 'less than 1'
_exptl_absorpt_coefficient_mu 0.100
_exptl_absorpt_correction_type none
_exptl_crystal_colour Colorless
_exptl_crystal_density_diffrn 1.378
_exptl_crystal_density_meas ?
_exptl_crystal_density_method .
_exptl_crystal_description Lathes
_exptl_crystal_F_000 372
_exptl_crystal_preparation Ethanol
_exptl_crystal_size_max 0.32
_exptl_crystal_size_mid 0.14
_exptl_crystal_size_min 0.10
_refine_diff_density_max 0.183
_refine_diff_density_min -0.225
_refine_diff_density_rms 0.047
_refine_ls_extinction_method none
_refine_ls_goodness_of_fit_ref 1.040
_refine_ls_hydrogen_treatment refall
_refine_ls_matrix_type full
_refine_ls_number_parameters 154
_refine_ls_number_reflns 1933
_refine_ls_number_restraints 0
_refine_ls_restrained_S_all 1.040
_refine_ls_R_factor_all 0.0832
_refine_ls_R_factor_gt 0.0442
_refine_ls_shift/su_max 0.000
_refine_ls_shift/su_mean 0.000
_refine_ls_structure_factor_coef Fsqd
_refine_ls_weighting_details 'calc w=1/[\s^2^(Fo^2^)+(0.0576P)^2^+0.0052P] where P=(Fo^2^+2Fc^2^)/3'
_refine_ls_weighting_scheme calc
_refine_ls_wR_factor_gt 0.0957
_refine_ls_wR_factor_ref 0.1131
_reflns_number_gt 1277
_reflns_number_total 1933
_reflns_threshold_expression >2sigma(I)
_cod_data_source_file b304078j.txt
_cod_data_source_block hqin
_cod_depositor_comments
;
The following automatic conversions were performed:
'_symmetry_cell_setting' value 'Monoclinic' changed to 'monoclinic'
according to '/home/adriana/struct/CIF-dictionaries/cif_core.dic'
dictionary named 'cif_core.dic' version 2.4.1 from 2010-06-29.

Automatic conversion script
Id: cif_fix_enum 1555 2011-01-17 13:19:09Z saulius 

The following automatic conversions were performed:

'_chemical_melting_point' value '428 K' was changed to '428' - the
value should be numeric and without a unit designator.

Automatic conversion script
Id: cif_fix_values 1569 2011-02-09 13:29:24Z adriana 
;
_cod_original_sg_symbol_H-M 'P 21/c'
_cod_database_code 7204665

loop_
_symmetry_equiv_pos_as_xyz
'x, y, z'
'-x, y+1/2, -z+1/2'
'-x, -y, -z'
'x, -y-1/2, z-1/2'

loop_
_atom_site_label
_atom_site_type_symbol
_atom_site_fract_x
_atom_site_fract_y
_atom_site_fract_z
_atom_site_U_iso_or_equiv
_atom_site_adp_type
_atom_site_occupancy
_atom_site_symmetry_multiplicity
_atom_site_calc_flag
_atom_site_refinement_flags
_atom_site_disorder_assembly
_atom_site_disorder_group
N1 N 0.73809(9) -0.1274(2) 0.67575(11) 0.0268(3) Uani 1 1 d . . .
C2 C 0.83562(11) -0.1682(3) 0.69568(15) 0.0295(4) Uani 1 1 d . . .
C3 C 0.89146(11) -0.3526(3) 0.77114(14) 0.0278(4) Uani 1 1 d . . .
C4 C 0.84646(10) -0.5051(3) 0.83009(13) 0.0229(4) Uani 1 1 d . . .
C5 C 0.74541(11) -0.4644(3) 0.80938(14) 0.0265(4) Uani 1 1 d . . .
C6 C 0.69455(12) -0.2757(3) 0.73147(14) 0.0270(4) Uani 1 1 d . . .
C7 C 0.90926(11) -0.7087(3) 0.90862(13) 0.0233(4) Uani 1 1 d . . .
O8 O 0.99452(7) -0.7480(2) 0.90815(10) 0.0305(3) Uani 1 1 d . . .
N9 N 0.87007(10) -0.8421(3) 0.97456(13) 0.0288(3) Uani 1 1 d . . .
O1A O 0.66921(8) 0.2363(2) 0.51093(11) 0.0322(3) Uani 1 1 d . . .
C1A C 0.58446(10) 0.3621(3) 0.50641(14) 0.0247(4) Uani 1 1 d . . .
C2A C 0.52496(12) 0.2873(3) 0.56921(15) 0.0262(4) Uani 1 1 d . . .
C3A C 0.44120(11) 0.4246(3) 0.56281(14) 0.0274(4) Uani 1 1 d . . .
H5 H 0.7081(11) -0.563(3) 0.8490(14) 0.032(4) Uiso 1 1 d . . .
H3 H 0.9623(11) -0.377(3) 0.7815(14) 0.029(4) Uiso 1 1 d . . .
H6 H 0.6208(11) -0.248(3) 0.7149(13) 0.022(4) Uiso 1 1 d . . .
H9B H 0.8069(14) -0.817(3) 0.9751(16) 0.040(5) Uiso 1 1 d . . .
H2A H 0.5424(11) 0.140(3) 0.6173(15) 0.032(4) Uiso 1 1 d . . .
H3A H 0.3965(11) 0.374(3) 0.6028(16) 0.037(4) Uiso 1 1 d . . .
H2 H 0.8671(11) -0.060(3) 0.6526(15) 0.036(4) Uiso 1 1 d . . .
H9A H 0.9124(14) -0.977(4) 1.0195(17) 0.056(6) Uiso 1 1 d . . .
H1 H 0.6833(14) 0.112(4) 0.571(2) 0.060(6) Uiso 1 1 d . . .

loop_
_atom_site_aniso_label
_atom_site_aniso_U_11
_atom_site_aniso_U_22
_atom_site_aniso_U_33
_atom_site_aniso_U_23
_atom_site_aniso_U_13
_atom_site_aniso_U_12
N1 0.0264(7) 0.0257(7) 0.0286(7) 0.0010(6) 0.0106(6) 0.0030(6)
C2 0.0274(8) 0.0287(9) 0.0339(9) 0.0061(7) 0.0133(8) 0.0010(7)
C3 0.0229(8) 0.0276(9) 0.0337(9) 0.0037(7) 0.0115(7) 0.0017(7)
C4 0.0249(8) 0.0220(8) 0.0219(8) -0.0020(6) 0.0087(6) 0.0018(6)
C5 0.0259(8) 0.0290(9) 0.0265(9) 0.0029(7) 0.0120(7) 0.0004(7)
C6 0.0239(8) 0.0300(9) 0.0281(9) 0.0023(7) 0.0110(7) 0.0035(7)
C7 0.0241(8) 0.0222(8) 0.0239(8) -0.0009(6) 0.0092(6) 0.0010(6)
O8 0.0259(6) 0.0311(7) 0.0373(7) 0.0083(5) 0.0152(5) 0.0084(5)
N9 0.0287(7) 0.0273(8) 0.0339(8) 0.0075(6) 0.0157(6) 0.0046(7)
O1A 0.0305(6) 0.0338(7) 0.0389(7) 0.0107(5) 0.0204(5) 0.0125(5)
C1A 0.0230(7) 0.0251(8) 0.0272(9) -0.0010(7) 0.0109(7) 0.0025(7)
C2A 0.0295(8) 0.0228(9) 0.0278(9) 0.0066(7) 0.0124(7) 0.0033(7)
C3A 0.0278(8) 0.0297(9) 0.0292(9) 0.0035(7) 0.0156(7) -0.0007(7)

loop_
_atom_type_symbol
_atom_type_description
_atom_type_scat_dispersion_real
_atom_type_scat_dispersion_imag
_atom_type_scat_source
C C 0.0033 0.0016 'International Tables Vol C Tables 4.2.6.8 and 6.1.1.4'
H H 0.0000 0.0000 'International Tables Vol C Tables 4.2.6.8 and 6.1.1.4'
N N 0.0061 0.0033 'International Tables Vol C Tables 4.2.6.8 and 6.1.1.4'
O O 0.0106 0.0060 'International Tables Vol C Tables 4.2.6.8 and 6.1.1.4'

loop_
_geom_angle_atom_site_label_1
_geom_angle_atom_site_label_2
_geom_angle_atom_site_label_3
_geom_angle
_geom_angle_site_symmetry_1
_geom_angle_site_symmetry_3
_geom_angle_publ_flag
C6 N1 C2 117.35(13) . . ?
N1 C2 C3 122.93(15) . . ?
N1 C2 H2 117.0(9) . . ?
C3 C2 H2 120.1(9) . . ?
C2 C3 C4 119.71(13) . . ?
C2 C3 H3 119.8(9) . . ?
C4 C3 H3 120.4(9) . . ?
C3 C4 C5 117.60(14) . . ?
C3 C4 C7 117.96(13) . . ?
C5 C4 C7 124.41(14) . . ?
C4 C5 C6 119.01(15) . . ?
C4 C5 H5 122.6(9) . . ?
C6 C5 H5 118.4(9) . . ?
N1 C6 C5 123.39(14) . . ?
N1 C6 H6 117.5(9) . . ?
C5 C6 H6 119.1(9) . . ?
O8 C7 N9 122.63(14) . . ?
O8 C7 C4 118.78(13) . . ?
N9 C7 C4 118.57(13) . . ?
C7 N9 H9B 123.8(11) . . ?
C7 N9 H9A 114.8(11) . . ?
H9B N9 H9A 121.3(16) . . ?
C1A O1A H1 108.4(12) . . ?
O1A C1A C2A 122.92(14) . . ?
O1A C1A C3A 118.04(14) . 3_666 ?
C2A C1A C3A 119.04(14) . 3_666 ?
C1A C2A C3A 120.28(15) . . ?
C1A C2A H2A 119.4(9) . . ?
C3A C2A H2A 120.3(9) . . ?
C2A C3A C1A 120.69(15) . 3_666 ?
C2A C3A H3A 122.3(10) . . ?
C1A C3A H3A 116.9(10) 3_666 . ?

loop_
_geom_bond_atom_site_label_1
_geom_bond_atom_site_label_2
_geom_bond_distance
_geom_bond_site_symmetry_2
_geom_bond_publ_flag
N1 C6 1.334(2) . ?
N1 C2 1.3408(19) . ?
C2 C3 1.380(2) . ?
C2 H2 0.991(17) . ?
C3 C4 1.387(2) . ?
C3 H3 0.982(15) . ?
C4 C5 1.3878(19) . ?
C4 C7 1.506(2) . ?
C5 C6 1.389(2) . ?
C5 H5 0.989(16) . ?
C6 H6 1.007(14) . ?
C7 O8 1.2381(17) . ?
C7 N9 1.334(2) . ?
N9 H9B 0.915(18) . ?
N9 H9A 0.97(2) . ?
O1A C1A 1.3723(18) . ?
O1A H1 0.95(2) . ?
C1A C2A 1.386(2) . ?
C1A C3A 1.386(2) 3_666 ?
C2A C3A 1.386(2) . ?
C2A H2A 0.961(17) . ?
C3A C1A 1.386(2) 3_666 ?
C3A H3A 0.968(17) . ?

loop_
_geom_torsion_atom_site_label_1
_geom_torsion_atom_site_label_2
_geom_torsion_atom_site_label_3
_geom_torsion_atom_site_label_4
_geom_torsion
_geom_torsion_site_symmetry_1
_geom_torsion_site_symmetry_2
_geom_torsion_site_symmetry_3
_geom_torsion_site_symmetry_4
_geom_torsion_publ_flag
C6 N1 C2 C3 -0.6(2) . . . . ?
N1 C2 C3 C4 0.0(3) . . . . ?
C2 C3 C4 C5 0.3(2) . . . . ?
C2 C3 C4 C7 178.20(14) . . . . ?
C3 C4 C5 C6 0.1(2) . . . . ?
C7 C4 C5 C6 -177.66(14) . . . . ?
C2 N1 C6 C5 1.1(2) . . . . ?
C4 C5 C6 N1 -0.8(2) . . . . ?
C3 C4 C7 O8 -7.1(2) . . . . ?
C5 C4 C7 O8 170.64(14) . . . . ?
C3 C4 C7 N9 173.89(14) . . . . ?
C5 C4 C7 N9 -8.4(2) . . . . ?
O1A C1A C2A C3A 178.83(14) . . . . ?
C3A C1A C2A C3A -0.1(3) 3_666 . . . ?
C1A C2A C3A C1A 0.1(3) . . . 3_666 ?
